data_7062391
loop_
_publ_author_name
'Jin, Shuya'
'Wei, Qilin'
'Peng, Hui'
'Ke, Bao'
'Lin, Wenchao'
'He, Bin'
'Zhong, Xianci'
'Zou, Bingsuo'

_publ_section_title
;
 Boosting the broadband orange emission in organic--inorganic hybrid
 (DPG)3InBr6via antimony doping
;
_journal_issue 17
_journal_name_full 'New Journal of Chemistry'
_journal_page_first 8249
_journal_page_last 8257
_journal_paper_doi 10.1039/D3NJ01019H
_journal_volume 47
_journal_year 2023
_chemical_formula_moiety 'Br6 In1, 3(C13 H14 N3)'
_chemical_formula_sum 'C39 H42 Br6 In N9'
_chemical_formula_weight 1231.09
_chemical_name_systematic 'tris(N,N'-Diphenylquanidinum) hexabromoindium(iii)'
_space_group_crystal_system trigonal
_space_group_IT_number 148
_space_group_name_Hall '-R 3'
_space_group_name_H-M_alt 'R -3 :H'
_atom_sites_solution_hydrogens geom
_atom_sites_solution_primary dual
_audit_creation_date 2022-09-12
_audit_creation_method
;
Olex2 1.5
(compiled 2022.04.07 svn.rca3783a0 for OlexSys, GUI svn.r6498)
;
_audit_update_record
;
2023-02-04 deposited with the CCDC.	2023-03-28 downloaded from the CCDC.
;
_cell_angle_alpha 90
_cell_angle_beta 90
_cell_angle_gamma 120
_cell_formula_units_Z 3
_cell_length_a 16.613(3)
_cell_length_b 16.613
_cell_length_c 14.280(2)
_cell_measurement_reflns_used 2505
_cell_measurement_temperature 296.15
_cell_measurement_theta_max 25.700
_cell_measurement_theta_min 2.452
_cell_volume 3413.1(8)
_computing_cell_refinement 'SAINT V8.40B (Bruker, 2019)'
_computing_data_collection 'APEX4 V2022.1-1 (Bruker, 2022)'
_computing_data_reduction 'SAINT V8.40B (Bruker, 2019)'
_computing_molecular_graphics 'Olex2 1.5 (Dolomanov et al., 2009)'
_computing_publication_material 'Olex2 1.5 (Dolomanov et al., 2009)'
_computing_structure_refinement 'SHELXL 2019/2 (Sheldrick, 2015)'
_computing_structure_solution 'SHELXT  (Sheldrick, 2015)'
_diffrn_ambient_temperature 296.15
_diffrn_detector CPAD
_diffrn_detector_area_resol_mean 7.41
_diffrn_detector_type 'Bruker PHOTON 100'
_diffrn_measured_fraction_theta_full 0.999
_diffrn_measured_fraction_theta_max 0.986
_diffrn_measurement_device 'four-circle diffractometer'
_diffrn_measurement_device_type 'Bruker D8 VENTURE TXS PHOTON 100'
_diffrn_measurement_method '\w and \f shutterless scans'
_diffrn_measurement_specimen_support 'nylon loop'
_diffrn_radiation_monochromator 'Helios Multi-layer Optic'
_diffrn_radiation_probe x-ray
_diffrn_radiation_type MoK\a
_diffrn_radiation_wavelength 0.71073
_diffrn_reflns_av_R_equivalents 0.0240
_diffrn_reflns_av_unetI/netI 0.0220
_diffrn_reflns_Laue_measured_fraction_full 0.999
_diffrn_reflns_Laue_measured_fraction_max 0.986
_diffrn_reflns_limit_h_max 15
_diffrn_reflns_limit_h_min -21
_diffrn_reflns_limit_k_max 20
_diffrn_reflns_limit_k_min -17
_diffrn_reflns_limit_l_max 14
_diffrn_reflns_limit_l_min -18
_diffrn_reflns_number 6891
_diffrn_reflns_point_group_measured_fraction_full 0.999
_diffrn_reflns_point_group_measured_fraction_max 0.986
_diffrn_reflns_theta_full 25.242
_diffrn_reflns_theta_max 27.559
_diffrn_reflns_theta_min 3.171
_diffrn_source TXS
_diffrn_source_current 30.0
_diffrn_source_power 1.5
_diffrn_source_type 'Rotaing Anode'
_diffrn_source_voltage 50.0
_exptl_absorpt_coefficient_mu 5.826
_exptl_absorpt_correction_T_max 0.0469
_exptl_absorpt_correction_T_min 0.0180
_exptl_absorpt_correction_type multi-scan
_exptl_absorpt_process_details
;
SADABS-2016/2 (Bruker,2016/2) was used for absorption correction.
wR2(int) was 0.1117 before and 0.0335 after correction.
The Ratio of minimum to maximum transmission is 0.3838.
The \l/2 correction factor is Not present.
;
_exptl_crystal_density_diffrn 1.797
_exptl_crystal_description block
_exptl_crystal_F_000 1794
_exptl_crystal_preparation Luminescent
_exptl_crystal_size_max 0.13
_exptl_crystal_size_mid 0.12
_exptl_crystal_size_min 0.1
_refine_diff_density_max 0.666
_refine_diff_density_min -0.480
_refine_diff_density_rms 0.073
_refine_ls_extinction_method none
_refine_ls_goodness_of_fit_ref 1.013
_refine_ls_hydrogen_treatment constr
_refine_ls_matrix_type full
_refine_ls_number_parameters 132
_refine_ls_number_reflns 1740
_refine_ls_number_restraints 116
_refine_ls_restrained_S_all 0.995
_refine_ls_R_factor_all 0.0468
_refine_ls_R_factor_gt 0.0288
_refine_ls_shift/su_max 0.001
_refine_ls_shift/su_mean 0.000
_refine_ls_structure_factor_coef Fsqd
_refine_ls_weighting_details 'w=1/[\s^2^(Fo^2^)+(0.0363P)^2^+6.5891P] where P=(Fo^2^+2Fc^2^)/3'
_refine_ls_weighting_scheme calc
_refine_ls_wR_factor_gt 0.0667
_refine_ls_wR_factor_ref 0.0750
_reflns_Friedel_coverage 0.000
_reflns_number_gt 1332
_reflns_number_total 1740
_reflns_threshold_expression 'I > 2\s(I)'
_cod_data_source_file d3nj01019h2.cif
_cod_data_source_block 220901h_0m
_cod_depositor_comments
;
The following automatic conversions were performed:

data item '_diffrn_radiation_probe' value 'X-ray' was changed to
'x-ray' in accordance with the
/home/data/users/saulius/crontab/automatic-downloads/rss-feeds/RSC/lib/dictionaries/cif_core.dic
dictionary named 'cif_core.dic' version 2.4.2 last updated on
2011-04-26.

Automatic conversion script
Id: cif_fix_values 7556 2019-12-06 15:28:31Z antanas 

 Adding full bibliography for 7062391.cif.
;
_cod_original_cell_volume 3413.1(13)
_cod_original_sg_symbol_H-M 'R -3'
_cod_database_code 7062391
_shelx_shelxl_version_number 2019/2
_shelx_space_group_comment
;
The symmetry employed for this shelxl refinement is uniquely defined
by the following loop, which should always be used as a source of
symmetry information in preference to the above space-group names.
They are only intended as comments.
;
_shelx_estimated_absorpt_t_max 0.593
_shelx_estimated_absorpt_t_min 0.518
_olex2_refinement_description
;
1. Rigid body (RIGU) restrains
 All non-hydrogen atoms
 with sigma for 1-2 distances of 0.004 and sigma for 1-3 distances of 0.004
2. Others
 Fixed Sof: C7(0.5) N2(0.5) H2(0.5) N1(0.5) H1(0.5) C9(0.5) H9(0.5) C8(0.5)
 C13(0.5) H13(0.5) C12(0.5) H12(0.5) C11(0.5) H11(0.5) C10(0.5) H10(0.5)
 N3(0.5) H3A(0.5) H3B(0.5) C6(0.5) C5(0.5) H5(0.5) C4(0.5) H4(0.5) C3(0.5)
 H3(0.5) C2(0.5) H2A(0.5) C1(0.5) H1A(0.5)
3.a Aromatic/amide H refined with riding coordinates:
 N2(H2), N1(H1), C9(H9), C13(H13), C12(H12), C11(H11), C10(H10), C5(H5),
 C4(H4), C3(H3), C2(H2A), C1(H1A)
3.b Fitted hexagon refined as free rotating group:
 C9(C8,C13,C12,C11,C10), C6(C5,C4,C3,C2,C1)
3.c X=CH2 refined with riding coordinates:
 N3(H3A,H3B)
;
_olex2_submission_special_instructions 'No special instructions were received'
_site XU

loop_
_space_group_symop_operation_xyz
'x, y, z'
'-y, x-y, z'
'-x+y, -x, z'
'x+2/3, y+1/3, z+1/3'
'-y+2/3, x-y+1/3, z+1/3'
'-x+y+2/3, -x+1/3, z+1/3'
'x+1/3, y+2/3, z+2/3'
'-y+1/3, x-y+2/3, z+2/3'
'-x+y+1/3, -x+2/3, z+2/3'
'-x, -y, -z'
'y, -x+y, -z'
'x-y, x, -z'
'-x+2/3, -y+1/3, -z+1/3'
'y+2/3, -x+y+1/3, -z+1/3'
'x-y+2/3, x+1/3, -z+1/3'
'-x+1/3, -y+2/3, -z+2/3'
'y+1/3, -x+y+2/3, -z+2/3'
'x-y+1/3, x+2/3, -z+2/3'

loop_
_atom_site_label
_atom_site_type_symbol
_atom_site_fract_x
_atom_site_fract_y
_atom_site_fract_z
_atom_site_U_iso_or_equiv
_atom_site_adp_type
_atom_site_occupancy
_atom_site_site_symmetry_order
_atom_site_calc_flag
_atom_site_refinement_flags_posn
_atom_site_refinement_flags_adp
_atom_site_refinement_flags_occupancy
_atom_site_disorder_assembly
_atom_site_disorder_group
In1 In 0.333333 0.666667 0.666667 0.04717(16) Uani 1 6 d S T P . .
Br1 Br 0.26847(2) 0.51289(2) 0.56199(2) 0.05789(14) Uani 1 1 d . . . . .
C7 C 0.4981(16) 0.5114(11) 0.5039(13) 0.050(2) Uani 0.5 1 d . . P A -1
N2 N 0.4694(5) 0.4886(5) 0.5907(5) 0.0692(17) Uani 0.5 1 d . . P A -1
H2 H 0.457499 0.527138 0.621924 0.083 Uiso 0.5 1 calc R U P A -1
N1 N 0.5067(5) 0.5910(4) 0.4704(5) 0.0712(17) Uani 0.5 1 d . . P A -1
H1 H 0.493395 0.623262 0.510096 0.085 Uiso 0.5 1 calc R U P A -1
C9 C 0.5294(4) 0.3926(5) 0.6539(6) 0.076(2) Uani 0.5 1 d G . P A -1
H9 H 0.588557 0.433471 0.627399 0.092 Uiso 0.5 1 calc R U P A -1
C8 C 0.4555(5) 0.4080(4) 0.6390(4) 0.0593(18) Uani 0.5 1 d G . P A -1
C13 C 0.3690(4) 0.3482(6) 0.6778(7) 0.091(4) Uani 0.5 1 d G . P A -1
H13 H 0.318492 0.358666 0.667553 0.110 Uiso 0.5 1 calc R U P A -1
C12 C 0.3564(6) 0.2730(6) 0.7315(8) 0.120(6) Uani 0.5 1 d G . P A -1
H12 H 0.297264 0.232079 0.758058 0.144 Uiso 0.5 1 calc R U P A -1
C11 C 0.4303(7) 0.2576(5) 0.7465(7) 0.109(4) Uani 0.5 1 d G . P A -1
H11 H 0.421682 0.206188 0.783234 0.130 Uiso 0.5 1 calc R U P A -1
C10 C 0.5168(6) 0.3174(6) 0.7077(7) 0.086(3) Uani 0.5 1 d G . P A -1
H10 H 0.567328 0.306882 0.717905 0.103 Uiso 0.5 1 calc R U P A -1
N3 N 0.5157(5) 0.4576(4) 0.4490(5) 0.0608(15) Uani 0.5 1 d . . P A -1
H3A H 0.508113 0.404548 0.470376 0.073 Uiso 0.5 1 calc R U P A -1
H3B H 0.534855 0.474893 0.391170 0.073 Uiso 0.5 1 calc R U P A -1
C6 C 0.5337(5) 0.6290(4) 0.3812(4) 0.0617(18) Uani 0.5 1 d G . P A -1
C5 C 0.6214(6) 0.6556(7) 0.3457(7) 0.098(5) Uani 0.5 1 d G . P A -1
H5 H 0.660515 0.637793 0.377221 0.118 Uiso 0.5 1 calc R U P A -1
C4 C 0.6520(6) 0.7081(8) 0.2642(8) 0.111(5) Uani 0.5 1 d G . P A -1
H4 H 0.711904 0.726199 0.239932 0.133 Uiso 0.5 1 calc R U P A -1
C3 C 0.5948(7) 0.7341(7) 0.2181(6) 0.115(5) Uani 0.5 1 d G . P A -1
H3 H 0.615635 0.769957 0.162371 0.138 Uiso 0.5 1 calc R U P A -1
C2 C 0.5071(7) 0.7075(8) 0.2536(5) 0.105(4) Uani 0.5 1 d G . P A -1
H2A H 0.467977 0.725310 0.222098 0.126 Uiso 0.5 1 calc R U P A -1
C1 C 0.4765(4) 0.6550(7) 0.3351(5) 0.084(3) Uani 0.5 1 d G . P A -1
H1A H 0.416585 0.636905 0.359388 0.100 Uiso 0.5 1 calc R U P A -1

loop_
_atom_site_aniso_label
_atom_site_aniso_U_11
_atom_site_aniso_U_22
_atom_site_aniso_U_33
_atom_site_aniso_U_23
_atom_site_aniso_U_13
_atom_site_aniso_U_12
In1 0.0435(2) 0.0435(2) 0.0544(3) 0.000 0.000 0.02176(10)
Br1 0.0560(2) 0.0575(2) 0.0625(2) -0.01358(15) -0.00399(15) 0.03013(17)
C7 0.045(3) 0.046(6) 0.062(3) -0.006(4) 0.007(3) 0.026(5)
N2 0.088(5) 0.066(4) 0.072(3) 0.001(3) 0.023(3) 0.052(4)
N1 0.100(5) 0.061(3) 0.073(3) 0.007(3) 0.031(3) 0.056(4)
C9 0.091(6) 0.072(6) 0.080(5) 0.002(4) -0.003(4) 0.051(5)
C8 0.074(5) 0.059(4) 0.056(4) -0.004(3) 0.007(3) 0.042(4)
C13 0.089(6) 0.089(7) 0.093(7) 0.017(6) 0.017(5) 0.043(5)
C12 0.108(8) 0.115(9) 0.148(12) 0.062(9) 0.049(7) 0.065(7)
C11 0.123(8) 0.105(8) 0.108(9) 0.034(7) 0.033(7) 0.064(7)
C10 0.107(7) 0.091(6) 0.082(7) 0.014(5) 0.008(5) 0.066(6)
N3 0.074(4) 0.056(4) 0.063(4) -0.008(3) 0.011(3) 0.041(3)
C6 0.069(5) 0.053(4) 0.066(4) 0.002(3) 0.011(3) 0.032(4)
C5 0.084(7) 0.122(10) 0.113(8) 0.048(7) 0.039(6) 0.070(7)
C4 0.118(8) 0.118(10) 0.131(8) 0.053(8) 0.057(6) 0.085(8)
C3 0.124(8) 0.132(10) 0.123(9) 0.051(8) 0.057(6) 0.089(7)
C2 0.106(8) 0.139(11) 0.090(7) 0.039(7) 0.035(6) 0.076(8)
C1 0.082(6) 0.095(8) 0.077(6) 0.012(5) 0.009(4) 0.047(6)

loop_
_atom_type_symbol
_atom_type_description
_atom_type_scat_dispersion_real
_atom_type_scat_dispersion_imag
_atom_type_scat_source
C C 0.0033 0.0016 'International Tables Vol C Tables 4.2.6.8 and 6.1.1.4'
H H 0.0000 0.0000 'International Tables Vol C Tables 4.2.6.8 and 6.1.1.4'
Br Br -0.2901 2.4595 'International Tables Vol C Tables 4.2.6.8 and 6.1.1.4'
In In -0.7276 1.3100 'International Tables Vol C Tables 4.2.6.8 and 6.1.1.4'
N N 0.0061 0.0033 'International Tables Vol C Tables 4.2.6.8 and 6.1.1.4'

loop_
_geom_angle_atom_site_label_1
_geom_angle_atom_site_label_2
_geom_angle_atom_site_label_3
_geom_angle
_geom_angle_site_symmetry_1
_geom_angle_site_symmetry_3
_geom_angle_publ_flag
Br1 In1 Br1 180.0 3_565 15_556 ?
Br1 In1 Br1 91.859(12) 14_456 13_566 ?
Br1 In1 Br1 88.140(13) 14_456 . ?
Br1 In1 Br1 88.140(13) 2_665 13_566 ?
Br1 In1 Br1 88.139(13) 15_556 . ?
Br1 In1 Br1 91.862(13) 2_665 . ?
Br1 In1 Br1 180.0 13_566 . ?
Br1 In1 Br1 91.861(16) 3_565 2_665 ?
Br1 In1 Br1 91.863(17) 15_556 14_456 ?
Br1 In1 Br1 91.862(13) 3_565 . ?
Br1 In1 Br1 180.0 2_665 14_456 ?
Br1 In1 Br1 88.140(17) 15_556 2_665 ?
Br1 In1 Br1 88.136(13) 3_565 13_566 ?
Br1 In1 Br1 91.863(13) 15_556 13_566 ?
Br1 In1 Br1 88.136(17) 3_565 14_456 ?
N2 C7 N1 117.5(10) . . ?
N2 C7 N3 122.3(11) . . ?
N3 C7 N1 120.1(14) . . ?
C7 N2 H2 116.8 . . ?
C7 N2 C8 126.4(7) . . ?
C8 N2 H2 116.8 . . ?
C7 N1 H1 115.8 . . ?
C7 N1 C6 128.4(9) . . ?
C6 N1 H1 115.8 . . ?
C8 C9 H9 120.0 . . ?
C8 C9 C10 120.0 . . ?
C10 C9 H9 120.0 . . ?
C9 C8 N2 120.5(6) . . ?
C9 C8 C13 120.0 . . ?
C13 C8 N2 119.3(6) . . ?
C8 C13 H13 120.0 . . ?
C8 C13 C12 120.0 . . ?
C12 C13 H13 120.0 . . ?
C13 C12 H12 120.0 . . ?
C13 C12 C11 120.0 . . ?
C11 C12 H12 120.0 . . ?
C12 C11 H11 120.0 . . ?
C10 C11 C12 120.0 . . ?
C10 C11 H11 120.0 . . ?
C9 C10 H10 120.0 . . ?
C11 C10 C9 120.0 . . ?
C11 C10 H10 120.0 . . ?
C7 N3 H3A 120.0 . . ?
C7 N3 H3B 120.0 . . ?
H3A N3 H3B 120.0 . . ?
C5 C6 N1 121.8(6) . . ?
C5 C6 C1 120.0 . . ?
C1 C6 N1 117.3(6) . . ?
C6 C5 H5 120.0 . . ?
C4 C5 C6 120.0 . . ?
C4 C5 H5 120.0 . . ?
C5 C4 H4 120.0 . . ?
C5 C4 C3 120.0 . . ?
C3 C4 H4 120.0 . . ?
C4 C3 H3 120.0 . . ?
C2 C3 C4 120.0 . . ?
C2 C3 H3 120.0 . . ?
C3 C2 H2A 120.0 . . ?
C3 C2 C1 120.0 . . ?
C1 C2 H2A 120.0 . . ?
C6 C1 H1A 120.0 . . ?
C2 C1 C6 120.0 . . ?
C2 C1 H1A 120.0 . . ?

loop_
_geom_bond_atom_site_label_1
_geom_bond_atom_site_label_2
_geom_bond_distance
_geom_bond_site_symmetry_2
_geom_bond_publ_flag
In1 Br1 2.6775(4) 3_565 ?
In1 Br1 2.6776(5) 14_456 ?
In1 Br1 2.6775(5) 2_665 ?
In1 Br1 2.6775(4) . ?
In1 Br1 2.6776(3) 13_566 ?
In1 Br1 2.6774(4) 15_556 ?
C7 N2 1.314(19) . ?
C7 N1 1.346(15) . ?
C7 N3 1.326(14) . ?
N2 H2 0.8800 . ?
N2 C8 1.419(9) . ?
N1 H1 0.8800 . ?
N1 C6 1.393(8) . ?
C9 H9 0.9500 . ?
C9 C8 1.3900 . ?
C9 C10 1.3900 . ?
C8 C13 1.3900 . ?
C13 H13 0.9500 . ?
C13 C12 1.3900 . ?
C12 H12 0.9500 . ?
C12 C11 1.3900 . ?
C11 H11 0.9500 . ?
C11 C10 1.3900 . ?
C10 H10 0.9500 . ?
N3 H3A 0.8800 . ?
N3 H3B 0.8800 . ?
C6 C5 1.3900 . ?
C6 C1 1.3900 . ?
C5 H5 0.9500 . ?
C5 C4 1.3900 . ?
C4 H4 0.9500 . ?
C4 C3 1.3900 . ?
C3 H3 0.9500 . ?
C3 C2 1.3900 . ?
C2 H2A 0.9500 . ?
C2 C1 1.3900 . ?
C1 H1A 0.9500 . ?

loop_
_geom_torsion_atom_site_label_1
_geom_torsion_atom_site_label_2
_geom_torsion_atom_site_label_3
_geom_torsion_atom_site_label_4
_geom_torsion
_geom_torsion_site_symmetry_1
_geom_torsion_site_symmetry_2
_geom_torsion_site_symmetry_3
_geom_torsion_site_symmetry_4
_geom_torsion_publ_flag
C7 N2 C8 C9 61.5(16) . . . . ?
C7 N2 C8 C13 -123.6(15) . . . . ?
C7 N1 C6 C5 -62.4(16) . . . . ?
C7 N1 C6 C1 128.8(14) . . . . ?
N2 C7 N1 C6 -178.6(12) . . . . ?
N2 C8 C13 C12 -174.9(7) . . . . ?
N1 C7 N2 C8 179.8(11) . . . . ?
N1 C6 C5 C4 -168.5(7) . . . . ?
N1 C6 C1 C2 169.0(7) . . . . ?
C9 C8 C13 C12 0.0 . . . . ?
C8 C9 C10 C11 0.0 . . . . ?
C8 C13 C12 C11 0.0 . . . . ?
C13 C12 C11 C10 0.0 . . . . ?
C12 C11 C10 C9 0.0 . . . . ?
C10 C9 C8 N2 174.9(7) . . . . ?
C10 C9 C8 C13 0.0 . . . . ?
N3 C7 N2 C8 2(3) . . . . ?
N3 C7 N1 C6 -1(3) . . . . ?
C6 C5 C4 C3 0.0 . . . . ?
C5 C6 C1 C2 0.0 . . . . ?
C5 C4 C3 C2 0.0 . . . . ?
C4 C3 C2 C1 0.0 . . . . ?
C3 C2 C1 C6 0.0 . . . . ?
C1 C6 C5 C4 0.0 . . . . ?
